data_7014701
loop_
_publ_author_name
'Kawade, Vitthal A.'
'Kumbhar, Anupa A.'
'Kumbhar, Avinash S.'
'N\"ather, Christian'
'Erxleben, Andrea'
'Sonawane, Uddhavesh B.'
'Joshi, Rajendra R.'

_publ_section_title
;
 Mixed ligand cobalt(II) picolinate complexes: synthesis,
 characterization, DNA binding and photocleavage.
;
_journal_issue 3
_journal_name_full 'Dalton transactions (Cambridge, England : 2003)'
_journal_page_first 639
_journal_page_last 650
_journal_paper_doi 10.1039/c0dt01078b
_journal_volume 40
_journal_year 2011
_chemical_absolute_configuration unk
_chemical_formula_sum 'C30 H32 Co N8 O9 S2'
_chemical_formula_weight 771.71
_chemical_name_systematic
;
?
;
_space_group_IT_number 92
_symmetry_cell_setting tetragonal
_symmetry_space_group_name_Hall 'P 4abw 2nw'
_symmetry_space_group_name_H-M 'P 41 21 2'
_atom_sites_solution_hydrogens geom
_atom_sites_solution_primary direct
_atom_sites_solution_secondary difmap
_audit_creation_method SHELXL-97
_cell_angle_alpha 90.00
_cell_angle_beta 90.00
_cell_angle_gamma 90.00
_cell_formula_units_Z 4
_cell_length_a 13.6859(9)
_cell_length_b 13.6859(9)
_cell_length_c 19.184(2)
_cell_measurement_reflns_used 3238
_cell_measurement_temperature 293(2)
_cell_measurement_theta_max 25.33
_cell_measurement_theta_min 5.17
_cell_volume 3593.2(5)
_computing_cell_refinement
;
CrysAlis RED, Oxford Diffraction Ltd.,
Version 1.171.32.15 (release 10-01-2008 CrysAlis171 .NET)
(compiled Jan 10 2008,16:37:18)
;
_computing_data_collection
;
CrysAlis CCD, Oxford Diffraction Ltd.,
Version 1.171.32.15 (release 10-01-2008 CrysAlis171 .NET)
(compiled Jan 10 2008,16:37:18)
;
_computing_data_reduction
;
CrysAlis RED, Oxford Diffraction Ltd.,
Version 1.171.32.15 (release 10-01-2008 CrysAlis171 .NET)
(compiled Jan 10 2008,16:37:18)
;
_computing_molecular_graphics
;
ORTEP III (M.N. Burnett, C.K. Johnson, 1996),
ORTEX, PC windows version (P. McArdle, J. Appl. Crystallogr. 1995, 28, 65)
;
_computing_structure_refinement 'SHELXL-97 (Sheldrick, 1997)'
_computing_structure_solution 'SHELXS-97 (Sheldrick, 1990)'
_diffrn_ambient_temperature 293(2)
_diffrn_detector_area_resol_mean 16.1048
_diffrn_measured_fraction_theta_full 0.980
_diffrn_measured_fraction_theta_max 0.980
_diffrn_measurement_device_type 'Oxford Diffraction Xcalibur CCD'
_diffrn_radiation_monochromator graphite
_diffrn_radiation_source 'Enhance (Mo) X-ray Source'
_diffrn_radiation_type MoK\a
_diffrn_radiation_wavelength 0.71073
_diffrn_reflns_av_R_equivalents 0.0769
_diffrn_reflns_av_sigmaI/netI 0.0743
_diffrn_reflns_limit_h_max 16
_diffrn_reflns_limit_h_min -6
_diffrn_reflns_limit_k_max 14
_diffrn_reflns_limit_k_min -15
_diffrn_reflns_limit_l_max 15
_diffrn_reflns_limit_l_min -23
_diffrn_reflns_number 7716
_diffrn_reflns_theta_full 25.33
_diffrn_reflns_theta_max 25.33
_diffrn_reflns_theta_min 5.17
_exptl_absorpt_coefficient_mu 0.655
_exptl_absorpt_correction_T_max 0.9081
_exptl_absorpt_correction_T_min 0.8801
_exptl_absorpt_correction_type multi-scan
_exptl_absorpt_process_details
;
CrysAlis RED, Oxford Diffraction Ltd.,
Version 1.171.32.15 (release 10-01-2008 CrysAlis171 .NET)
(compiled Jan 10 2008,16:37:18)
Empirical absorption correction using spherical harmonics,
implemented in SCALE3 ABSPACK scaling algorithm.
;
_exptl_crystal_colour orange-yellow
_exptl_crystal_density_diffrn 1.427
_exptl_crystal_density_method 'not measured'
_exptl_crystal_description block
_exptl_crystal_F_000 1596
_exptl_crystal_size_max 0.20
_exptl_crystal_size_mid 0.20
_exptl_crystal_size_min 0.15
_refine_diff_density_max 1.044
_refine_diff_density_min -0.695
_refine_diff_density_rms 0.111
_refine_ls_abs_structure_details 'Flack H D (1983), Acta Cryst. A39, 876-881'
_refine_ls_abs_structure_Flack 0.07(5)
_refine_ls_extinction_method none
_refine_ls_goodness_of_fit_ref 1.178
_refine_ls_hydrogen_treatment riding
_refine_ls_matrix_type full
_refine_ls_number_parameters 228
_refine_ls_number_reflns 3238
_refine_ls_number_restraints 0
_refine_ls_restrained_S_all 1.178
_refine_ls_R_factor_all 0.0983
_refine_ls_R_factor_gt 0.0863
_refine_ls_shift/su_max 0.000
_refine_ls_shift/su_mean 0.000
_refine_ls_structure_factor_coef Fsqd
_refine_ls_weighting_details 'calc w=1/[\s^2^(Fo^2^)+(0.1280P)^2^+3.3800P] where P=(Fo^2^+2Fc^2^)/3'
_refine_ls_weighting_scheme calc
_refine_ls_wR_factor_gt 0.2283
_refine_ls_wR_factor_ref 0.2339
_reflns_number_gt 2644
_reflns_number_total 3238
_reflns_threshold_expression >2sigma(I)
_cod_data_source_file C0DT01078B.TXT
_cod_data_source_block 19a
_cod_original_sg_symbol_H-M P4(1)2(1)2
_cod_database_code 7014701
_check for

loop_
_symmetry_equiv_pos_as_xyz
'x, y, z'
'-y+1/2, x+1/2, z+1/4'
'-x, -y, z+1/2'
'y+1/2, -x+1/2, z+3/4'
'x+1/2, -y+1/2, -z+3/4'
'y, x, -z'
'-x+1/2, y+1/2, -z+1/4'
'-y, -x, -z+1/2'

loop_
_atom_site_label
_atom_site_type_symbol
_atom_site_fract_x
_atom_site_fract_y
_atom_site_fract_z
_atom_site_U_iso_or_equiv
_atom_site_adp_type
_atom_site_occupancy
_atom_site_symmetry_multiplicity
_atom_site_calc_flag
_atom_site_refinement_flags
_atom_site_disorder_assembly
_atom_site_disorder_group
Co1 Co 0.71091(6) 0.28909(6) 0.2500 0.0305(4) Uani 1 2 d S . .
O1 O 0.7376(4) 0.1766(3) 0.3196(3) 0.0403(12) Uani 1 1 d . . .
O2 O 0.7058(5) 0.0191(4) 0.3422(3) 0.0568(16) Uani 1 1 d . . .
O3 O 0.1898(5) 0.5261(7) 0.2048(5) 0.084(3) Uani 1 1 d . . .
N1 N 0.5945(4) 0.3492(4) 0.3127(3) 0.0292(12) Uani 1 1 d . . .
N2 N 0.6199(5) 0.1771(4) 0.2098(3) 0.0362(14) Uani 1 1 d . . .
N3 N 0.3122(5) 0.5422(6) 0.2872(4) 0.059(2) Uani 1 1 d . . .
H3A H 0.2734 0.5330 0.3265 0.071 Uiso 1 1 d R . .
N4 N 0.4395(7) 0.6488(5) 0.3246(4) 0.058(2) Uani 1 1 d . . .
H4 H 0.4406 0.6550 0.3692 0.069 Uiso 1 1 d R . .
C1 C 0.5700(6) 0.3167(6) 0.3768(4) 0.0400(18) Uani 1 1 d . . .
H1 H 0.6036 0.2640 0.3958 0.048 Uiso 1 1 calc R . .
C2 C 0.4946(6) 0.3609(6) 0.4154(4) 0.0464(19) Uani 1 1 d . . .
H2 H 0.4778 0.3370 0.4592 0.056 Uiso 1 1 calc R . .
C3 C 0.4459(6) 0.4401(6) 0.3878(3) 0.0365(15) Uani 1 1 d . . .
H3 H 0.3972 0.4712 0.4132 0.044 Uiso 1 1 calc R . .
C4 C 0.4706(5) 0.4735(5) 0.3204(4) 0.0336(14) Uani 1 1 d . . .
C5 C 0.5444(4) 0.4259(5) 0.2856(3) 0.0277(14) Uani 1 1 d . . .
C6 C 0.4172(5) 0.5587(5) 0.2903(4) 0.0377(17) Uani 1 1 d . . .
C7 C 0.2752(6) 0.5391(7) 0.2198(5) 0.057(2) Uani 1 1 d . . .
C8 C 0.6252(5) 0.0949(5) 0.2453(4) 0.0357(15) Uani 1 1 d . . .
C9 C 0.5733(6) 0.0109(5) 0.2282(5) 0.047(2) Uani 1 1 d . . .
H9 H 0.5794 -0.0457 0.2546 0.057 Uiso 1 1 calc R . .
C10 C 0.5121(8) 0.0139(7) 0.1707(5) 0.062(3) Uani 1 1 d . . .
H10 H 0.4762 -0.0407 0.1574 0.075 Uiso 1 1 calc R . .
C11 C 0.5061(8) 0.0988(8) 0.1343(6) 0.068(3) Uani 1 1 d . . .
H11 H 0.4652 0.1028 0.0957 0.081 Uiso 1 1 calc R . .
C12 C 0.5599(7) 0.1784(7) 0.1542(5) 0.059(2) Uani 1 1 d . . .
H12 H 0.5548 0.2356 0.1283 0.071 Uiso 1 1 calc R . .
C13 C 0.6949(5) 0.0971(5) 0.3082(4) 0.0376(16) Uani 1 1 d . . .
S1 S 0.7084(3) 0.2463(3) 0.53353(19) 0.0978(11) Uani 1 1 d . . .
O4 O 0.6817(9) 0.3533(8) 0.5425(4) 0.117(4) Uani 1 1 d . . .
C14 C 0.8202(15) 0.2463(15) 0.4881(11) 0.163(9) Uani 1 1 d . . .
H14A H 0.8090 0.2647 0.4404 0.244 Uiso 1 1 calc R . .
H14B H 0.8484 0.1822 0.4896 0.244 Uiso 1 1 calc R . .
H14C H 0.8641 0.2922 0.5093 0.244 Uiso 1 1 calc R . .
C15 C 0.7406(16) 0.2038(18) 0.6134(10) 0.150(7) Uiso 1 1 d . . .
H15A H 0.7385 0.1337 0.6133 0.225 Uiso 1 1 calc R . .
H15B H 0.6959 0.2285 0.6477 0.225 Uiso 1 1 calc R . .
H15C H 0.8056 0.2253 0.6243 0.225 Uiso 1 1 calc R . .
O1W O 0.9419(13) 0.1665(15) 0.7356(6) 0.094(6) Uani 0.50 1 d P . .

loop_
_atom_site_aniso_label
_atom_site_aniso_U_11
_atom_site_aniso_U_22
_atom_site_aniso_U_33
_atom_site_aniso_U_23
_atom_site_aniso_U_13
_atom_site_aniso_U_12
Co1 0.0280(4) 0.0280(4) 0.0355(6) -0.0017(4) -0.0017(4) -0.0006(5)
O1 0.042(3) 0.033(3) 0.046(3) 0.003(2) -0.016(2) 0.002(2)
O2 0.048(3) 0.054(3) 0.068(4) 0.030(3) -0.021(3) -0.004(3)
O3 0.031(3) 0.120(7) 0.102(6) 0.044(5) -0.006(4) -0.007(3)
N1 0.027(3) 0.035(3) 0.026(3) 0.010(2) 0.000(2) -0.005(2)
N2 0.046(4) 0.039(3) 0.024(3) 0.000(3) -0.013(3) -0.003(3)
N3 0.024(3) 0.085(5) 0.069(5) 0.029(4) 0.023(3) 0.000(3)
N4 0.089(6) 0.033(3) 0.051(4) 0.000(3) 0.018(4) 0.001(4)
C1 0.044(4) 0.049(4) 0.027(3) 0.015(3) 0.002(3) 0.011(3)
C2 0.047(5) 0.052(5) 0.040(4) 0.013(4) 0.015(4) 0.006(4)
C3 0.039(4) 0.048(4) 0.023(3) 0.002(3) 0.010(3) -0.001(3)
C4 0.033(4) 0.033(4) 0.035(3) 0.006(3) 0.005(3) -0.005(3)
C5 0.023(3) 0.028(3) 0.031(3) 0.002(3) 0.003(3) -0.006(3)
C6 0.028(3) 0.044(4) 0.041(4) 0.009(3) 0.012(3) -0.002(3)
C7 0.035(4) 0.065(5) 0.072(6) 0.028(5) 0.000(4) 0.006(4)
C8 0.027(3) 0.035(3) 0.045(4) -0.009(4) 0.000(3) 0.001(2)
C9 0.040(4) 0.024(4) 0.078(6) -0.007(4) -0.011(4) 0.000(3)
C10 0.077(7) 0.042(5) 0.068(6) -0.018(5) -0.027(5) -0.007(4)
C11 0.069(6) 0.066(6) 0.069(6) -0.001(5) -0.036(5) -0.021(5)
C12 0.064(6) 0.045(5) 0.068(6) 0.001(4) -0.032(5) 0.005(4)
C13 0.036(4) 0.035(4) 0.042(4) 0.004(3) 0.001(3) 0.000(3)
S1 0.107(2) 0.091(2) 0.096(2) -0.0194(18) -0.007(2) 0.026(2)
O4 0.151(10) 0.126(8) 0.074(5) -0.011(5) -0.012(6) 0.065(7)
C14 0.146(15) 0.20(2) 0.142(15) -0.068(15) 0.005(13) 0.088(15)
O1W 0.096(11) 0.146(16) 0.040(7) 0.011(8) -0.018(7) 0.051(10)

loop_
_atom_type_symbol
_atom_type_description
_atom_type_scat_dispersion_real
_atom_type_scat_dispersion_imag
_atom_type_scat_source
C C 0.0033 0.0016 'International Tables Vol C Tables 4.2.6.8 and 6.1.1.4'
H H 0.0000 0.0000 'International Tables Vol C Tables 4.2.6.8 and 6.1.1.4'
Co Co 0.3494 0.9721 'International Tables Vol C Tables 4.2.6.8 and 6.1.1.4'
N N 0.0061 0.0033 'International Tables Vol C Tables 4.2.6.8 and 6.1.1.4'
O O 0.0106 0.0060 'International Tables Vol C Tables 4.2.6.8 and 6.1.1.4'
S S 0.1246 0.1234 'International Tables Vol C Tables 4.2.6.8 and 6.1.1.4'

loop_
_geom_angle_atom_site_label_1
_geom_angle_atom_site_label_2
_geom_angle_atom_site_label_3
_geom_angle
_geom_angle_site_symmetry_1
_geom_angle_site_symmetry_3
_geom_angle_publ_flag
O1 Co1 O1 98.8(3) . 8_665 ?
O1 Co1 N2 78.5(2) . . ?
O1 Co1 N2 94.3(2) 8_665 . ?
O1 Co1 N2 94.3(2) . 8_665 ?
O1 Co1 N2 78.5(2) 8_665 8_665 ?
N2 Co1 N2 169.0(3) . 8_665 ?
O1 Co1 N1 93.1(2) . . ?
O1 Co1 N1 167.2(2) 8_665 . ?
N2 Co1 N1 92.6(2) . . ?
N2 Co1 N1 96.2(2) 8_665 . ?
O1 Co1 N1 167.2(2) . 8_665 ?
O1 Co1 N1 93.1(2) 8_665 8_665 ?
N2 Co1 N1 96.2(2) . 8_665 ?
N2 Co1 N1 92.6(2) 8_665 8_665 ?
N1 Co1 N1 75.4(3) . 8_665 ?
C13 O1 Co1 116.8(5) . . ?
C1 N1 C5 118.6(6) . . ?
C1 N1 Co1 124.5(5) . . ?
C5 N1 Co1 117.0(4) . . ?
C8 N2 C12 117.1(7) . . ?
C8 N2 Co1 113.4(5) . . ?
C12 N2 Co1 129.5(6) . . ?
C7 N3 C6 113.7(7) . . ?
C7 N3 H3A 122.8 . . ?
C6 N3 H3A 123.4 . . ?
C7 N4 C6 114.4(7) 8_665 . ?
C7 N4 H4 122.4 8_665 . ?
C6 N4 H4 123.2 . . ?
N1 C1 C2 121.4(7) . . ?
N1 C1 H1 119.3 . . ?
C2 C1 H1 119.3 . . ?
C3 C2 C1 119.3(7) . . ?
C3 C2 H2 120.3 . . ?
C1 C2 H2 120.3 . . ?
C2 C3 C4 119.4(7) . . ?
C2 C3 H3 120.3 . . ?
C4 C3 H3 120.3 . . ?
C5 C4 C3 117.9(7) . . ?
C5 C4 C6 122.8(6) . . ?
C3 C4 C6 119.3(7) . . ?
N1 C5 C4 123.4(6) . . ?
N1 C5 C5 115.3(4) . 8_665 ?
C4 C5 C5 121.3(4) . 8_665 ?
N4 C6 N3 111.3(7) . . ?
N4 C6 C4 113.0(7) . . ?
N3 C6 C4 112.2(6) . . ?
N4 C6 C6 102.8(6) . 8_665 ?
N3 C6 C6 101.2(7) . 8_665 ?
C4 C6 C6 115.5(4) . 8_665 ?
O3 C7 N4 127.8(10) . 8_665 ?
O3 C7 N3 125.0(9) . . ?
N4 C7 N3 107.1(7) 8_665 . ?
N2 C8 C9 123.7(7) . . ?
N2 C8 C13 115.0(6) . . ?
C9 C8 C13 121.3(7) . . ?
C10 C9 C8 118.2(8) . . ?
C10 C9 H9 120.9 . . ?
C8 C9 H9 120.9 . . ?
C11 C10 C9 118.2(8) . . ?
C11 C10 H10 120.9 . . ?
C9 C10 H10 120.9 . . ?
C10 C11 C12 120.3(9) . . ?
C10 C11 H11 119.9 . . ?
C12 C11 H11 119.9 . . ?
N2 C12 C11 122.5(9) . . ?
N2 C12 H12 118.7 . . ?
C11 C12 H12 118.7 . . ?
O1 C13 O2 126.2(7) . . ?
O1 C13 C8 116.3(6) . . ?
O2 C13 C8 117.5(6) . . ?
O4 S1 C15 106.8(9) . . ?
O4 S1 C14 105.3(9) . . ?
C15 S1 C14 102.8(10) . . ?
S1 C14 H14A 109.5 . . ?
S1 C14 H14B 109.5 . . ?
H14A C14 H14B 109.5 . . ?
S1 C14 H14C 109.5 . . ?
H14A C14 H14C 109.5 . . ?
H14B C14 H14C 109.5 . . ?
S1 C15 H15A 109.5 . . ?
S1 C15 H15B 109.5 . . ?
H15A C15 H15B 109.5 . . ?
S1 C15 H15C 109.5 . . ?
H15A C15 H15C 109.5 . . ?
H15B C15 H15C 109.5 . . ?

loop_
_geom_bond_atom_site_label_1
_geom_bond_atom_site_label_2
_geom_bond_distance
_geom_bond_site_symmetry_2
_geom_bond_publ_flag
Co1 O1 2.070(5) . ?
Co1 O1 2.070(5) 8_665 ?
Co1 N2 2.120(6) . ?
Co1 N2 2.120(6) 8_665 ?
Co1 N1 2.159(6) . ?
Co1 N1 2.159(6) 8_665 ?
O1 C13 1.253(9) . ?
O2 C13 1.260(9) . ?
O3 C7 1.216(12) . ?
N1 C1 1.350(9) . ?
N1 C5 1.358(8) . ?
N2 C8 1.317(10) . ?
N2 C12 1.346(10) . ?
N3 C7 1.390(13) . ?
N3 C6 1.457(9) . ?
N3 H3A 0.9300 . ?
N4 C7 1.376(11) 8_665 ?
N4 C6 1.430(11) . ?
N4 H4 0.8600 . ?
C1 C2 1.407(11) . ?
C1 H1 0.9300 . ?
C2 C3 1.378(12) . ?
C2 H2 0.9300 . ?
C3 C4 1.412(9) . ?
C3 H3 0.9300 . ?
C4 C5 1.375(10) . ?
C4 C6 1.493(10) . ?
C5 C5 1.480(13) 8_665 ?
C6 C6 1.615(14) 8_665 ?
C7 N4 1.376(11) 8_665 ?
C8 C9 1.391(10) . ?
C8 C13 1.538(10) . ?
C9 C10 1.385(12) . ?
C9 H9 0.9300 . ?
C10 C11 1.358(14) . ?
C10 H10 0.9300 . ?
C11 C12 1.370(13) . ?
C11 H11 0.9300 . ?
C12 H12 0.9300 . ?
S1 O4 1.519(11) . ?
S1 C15 1.696(19) . ?
S1 C14 1.76(2) . ?
C14 H14A 0.9600 . ?
C14 H14B 0.9600 . ?
C14 H14C 0.9600 . ?
C15 H15A 0.9600 . ?
C15 H15B 0.9600 . ?
C15 H15C 0.9600 . ?
